data_7243069
loop_
_publ_author_name
'Singh, Abhishek'
'Singh, Reman Kumar'
'Patwari, G. Naresh'

_publ_section_title
;
 Hierarchy of \p-stacking determines the conformational preferences of
 bis-squaramates
;
_journal_issue 31
_journal_name_full CrystEngComm
_journal_page_first 5331
_journal_page_last 5336
_journal_paper_doi 10.1039/D1CE00623A
_journal_volume 23
_journal_year 2021
_chemical_formula_moiety 'C10 H7 N2 O6, H2 O'
_chemical_formula_sum 'C10 H9 N2 O7'
_chemical_formula_weight 269.19
_chemical_name_common 4,4'-(ethane-1,2-diylbis(azanediyl))bis(3-hydroxycyclobut-3-ene-1,2-dione)
_chemical_name_systematic Sq-12-dimer-hydrate
_space_group_crystal_system monoclinic
_space_group_IT_number 14
_space_group_name_Hall '-P 2ybc'
_space_group_name_H-M_alt 'P 1 21/c 1'
_atom_sites_solution_hydrogens mixed
_atom_sites_solution_primary dual
_audit_creation_date 2020-02-13
_audit_creation_method
;
Olex2 1.3-ac4
(compiled 2019.04.23 svn.r3594 for Rigaku Oxford Diffraction, GUI svn.r5739)
;
_audit_update_record
;
2020-02-26 deposited with the CCDC.	2021-06-14 downloaded from the CCDC.
;
_cell_angle_alpha 90
_cell_angle_beta 93.465(2)
_cell_angle_gamma 90
_cell_formula_units_Z 8
_cell_length_a 11.8489(4)
_cell_length_b 15.6629(4)
_cell_length_c 11.8621(3)
_cell_measurement_reflns_used 11352
_cell_measurement_temperature 123.00(10)
_cell_measurement_theta_max 29.8290
_cell_measurement_theta_min 3.4480
_cell_volume 2197.44(11)
_computing_cell_refinement 'CrysAlisPro 1.171.40.61a (Rigaku OD, 2019)'
_computing_data_collection 'CrysAlisPro 1.171.40.61a (Rigaku OD, 2019)'
_computing_data_reduction 'CrysAlisPro 1.171.40.61a (Rigaku OD, 2019)'
_computing_molecular_graphics 'Olex2 (Dolomanov et al., 2009)'
_computing_publication_material 'Olex2 (Dolomanov et al., 2009)'
_computing_structure_refinement 'ShelXL (Sheldrick, 2015)'
_computing_structure_solution 'ShelXT (Sheldrick, 2015)'
_diffrn_ambient_environment N~2~
_diffrn_ambient_temperature 123.00(10)
_diffrn_detector 'Hybrid Pixel Array Detector'
_diffrn_detector_area_resol_mean 10.0000
_diffrn_detector_type HyPix
_diffrn_measured_fraction_theta_full 0.998
_diffrn_measured_fraction_theta_max 0.841
_diffrn_measurement_details
'List of Runs (angles in degrees, time in seconds): # Type Start End Width t~exp~ \w \q \k \f Frames -------------------------------------------------------------------------- 1 \w -16.00 23.00 0.50 10.00 -- 4.17-101.00 69.00 78 2 \w -18.00 7.00 0.50 10.00 -- -4.95-101.00 69.00 50 3 \w -23.00 29.00 0.50 10.00 -- -4.95 -99.00 30.00 104 4 \w -23.00 29.00 0.50 10.00 -- -4.95 -99.00 -90.00 104 5 \w -23.00 38.00 0.50 10.00 -- 4.17 -99.00-180.00 122 6 \w -23.00 37.00 0.50 10.00 -- 4.17 -99.00-120.00 120 7 \w -20.00 21.00 0.50 10.00 -- -4.95 -99.00-150.00 82 8 \w 17.00 42.00 0.50 10.00 -- 4.17 37.00-150.00 50 9 \w -5.00 20.00 0.50 10.00 -- -4.95 37.00-150.00 50'
_diffrn_measurement_device 'four-circle diffractometer'
_diffrn_measurement_device_type 'XtaLAB Synergy, Dualflex, HyPix'
_diffrn_measurement_method '\w scans'
_diffrn_orient_matrix_type 'CrysAlisPro convention (1999,Acta A55,543-557)'
_diffrn_orient_matrix_UB_11 -0.0492948000
_diffrn_orient_matrix_UB_12 -0.0229607000
_diffrn_orient_matrix_UB_13 0.0126461000
_diffrn_orient_matrix_UB_21 -0.0335037000
_diffrn_orient_matrix_UB_22 0.0365574000
_diffrn_orient_matrix_UB_23 -0.0133133000
_diffrn_orient_matrix_UB_31 -0.0069302000
_diffrn_orient_matrix_UB_32 -0.0136351000
_diffrn_orient_matrix_UB_33 -0.0570066000
_diffrn_radiation_monochromator mirror
_diffrn_radiation_probe x-ray
_diffrn_radiation_type 'Mo K\a'
_diffrn_radiation_wavelength 0.71073
_diffrn_reflns_av_R_equivalents 0.0421
_diffrn_reflns_av_unetI/netI 0.0355
_diffrn_reflns_Laue_measured_fraction_full 0.998
_diffrn_reflns_Laue_measured_fraction_max 0.841
_diffrn_reflns_limit_h_max 15
_diffrn_reflns_limit_h_min -14
_diffrn_reflns_limit_k_max 21
_diffrn_reflns_limit_k_min -22
_diffrn_reflns_limit_l_max 16
_diffrn_reflns_limit_l_min -15
_diffrn_reflns_number 27950
_diffrn_reflns_point_group_measured_fraction_full 0.998
_diffrn_reflns_point_group_measured_fraction_max 0.841
_diffrn_reflns_theta_full 25.242
_diffrn_reflns_theta_max 30.710
_diffrn_reflns_theta_min 3.441
_diffrn_source 'micro-focus sealed X-ray tube'
_diffrn_source_type 'PhotonJet (Mo) X-ray Source'
_exptl_absorpt_coefficient_mu 0.141
_exptl_absorpt_correction_T_max 1.00000
_exptl_absorpt_correction_T_min 0.91579
_exptl_absorpt_correction_type multi-scan
_exptl_absorpt_process_details
'CrysAlisPro 1.171.40.61a (Rigaku Oxford Diffraction, 2019) Empirical absorption correction using spherical harmonics, implemented in SCALE3 ABSPACK scaling algorithm.'
_exptl_crystal_colour colourless
_exptl_crystal_colour_primary colourless
_exptl_crystal_density_diffrn 1.627
_exptl_crystal_description block
_exptl_crystal_F_000 1112
_exptl_crystal_recrystallization_method 'Re-crystallisation from solvent: Water/HCl'
_exptl_crystal_size_max 0.18
_exptl_crystal_size_mid 0.12
_exptl_crystal_size_min 0.055
_refine_diff_density_max 0.606
_refine_diff_density_min -0.425
_refine_diff_density_rms 0.061
_refine_ls_extinction_method none
_refine_ls_goodness_of_fit_ref 1.069
_refine_ls_hydrogen_treatment constr
_refine_ls_matrix_type full
_refine_ls_number_parameters 351
_refine_ls_number_reflns 5740
_refine_ls_number_restraints 0
_refine_ls_restrained_S_all 1.069
_refine_ls_R_factor_all 0.0615
_refine_ls_R_factor_gt 0.0453
_refine_ls_shift/su_max 0.000
_refine_ls_shift/su_mean 0.000
_refine_ls_structure_factor_coef Fsqd
_refine_ls_weighting_details 'w=1/[\s^2^(Fo^2^)+(0.0617P)^2^+0.8678P] where P=(Fo^2^+2Fc^2^)/3'
_refine_ls_weighting_scheme calc
_refine_ls_wR_factor_gt 0.1171
_refine_ls_wR_factor_ref 0.1251
_reflns_Friedel_coverage 0.000
_reflns_number_gt 4422
_reflns_number_total 5740
_reflns_threshold_expression 'I > 2\s(I)'
_cod_data_source_file d1ce00623a2.cif
_cod_data_source_block sq12
_cod_depositor_comments
;
Adding full bibliography for 7243068--7243072.cif.

2024-09-02
Z value and formula fixed to values more according to usual
chemical conventions.                 miguel
;
_cod_original_formula_sum 'C20 H18 N4 O14'
_cod_original_formula_weight 538.38
_cod_original_formula_moiety '2(C10 H7 N2 O6), 2(H2 O)'
_cod_original_formula_units_Z 4
_cod_database_code 7243069
_shelx_shelxl_version_number 2018/3
_chemical_oxdiff_formula 'C12 H10 O6 N2'
_shelx_space_group_comment
;
The symmetry employed for this shelxl refinement is uniquely defined
by the following loop, which should always be used as a source of
symmetry information in preference to the above space-group names.
They are only intended as comments.
;
_shelx_estimated_absorpt_t_max 0.992
_shelx_estimated_absorpt_t_min 0.975
_diffrn_oxdiff_digest_frames
;
0103ab17b34419d209a2a7bcf1675077cc00026d9df
;
_reflns_odcompleteness_completeness 99.71
_reflns_odcompleteness_iscentric 1
_reflns_odcompleteness_theta 25.97
_olex2_refinement_description
;
1. Fixed Uiso
 At 1.2 times of:
  All C(H,H) groups, All N(H) groups
 At 1.5 times of:
  All O(H) groups, All O(H,H) groups
2.a Free rotating group:
 O00B(H00E,H00J), O00E(H00K,H00L)
2.b Secondary CH2 refined with riding coordinates:
 C00Y(H00A,H00B), C00Z(H00C,H00D), C011(H01A,H01B), C012(H01C,H01D)
2.c Aromatic/amide H refined with riding coordinates:
 N00F(H00F), N00G(H00G), N00H(H00H), N00I(H00I)
2.d Idealised tetrahedral OH refined as rotating group:
 O004(H004), O007(H007)
;
_olex2_submission_special_instructions 'No special instructions were received'
_oxdiff_exptl_absorpt_empirical_details
'Empirical correction (ABSPACK) includes: - Absorption correction using spherical harmonics - Frame scaling'
_oxdiff_exptl_absorpt_empirical_full_max 1.235
_oxdiff_exptl_absorpt_empirical_full_min 0.719

loop_
_space_group_symop_operation_xyz
'x, y, z'
'-x, y+1/2, -z+1/2'
'-x, -y, -z'
'x, -y-1/2, z-1/2'

loop_
_atom_site_label
_atom_site_type_symbol
_atom_site_fract_x
_atom_site_fract_y
_atom_site_fract_z
_atom_site_U_iso_or_equiv
_atom_site_adp_type
_atom_site_occupancy
_atom_site_site_symmetry_order
_atom_site_calc_flag
_atom_site_refinement_flags_posn
_atom_site_refinement_flags_adp
_atom_site_refinement_flags_occupancy
_atom_site_disorder_assembly
_atom_site_disorder_group
O001 O -0.15504(9) 0.24057(7) 0.94563(9) 0.0198(2) Uani 1 1 d . . . . .
O002 O 0.08889(9) 0.66920(7) 0.82842(10) 0.0218(2) Uani 1 1 d . . . . .
O003 O 0.66443(10) 0.92205(7) 0.59052(10) 0.0233(3) Uani 1 1 d . . . . .
O004 O 0.04815(10) 0.10665(7) 0.88531(10) 0.0227(3) Uani 1 1 d . . . . .
H004 H -0.011876 0.082479 0.895040 0.034 Uiso 1 1 calc GR . . . .
O005 O 0.07032(10) 0.35068(7) 0.67051(10) 0.0238(3) Uani 1 1 d . . . . .
O006 O 0.47839(10) 0.77829(7) 0.51457(10) 0.0226(3) Uani 1 1 d . . . . .
O007 O 0.45796(10) 1.04354(7) 0.67376(10) 0.0218(3) Uani 1 1 d . . . . .
H007 H 0.520720 1.064991 0.685332 0.033 Uiso 1 1 calc GR . . . .
O008 O 0.42862(10) 0.79930(8) 0.78415(10) 0.0240(3) Uani 1 1 d . . . . .
O009 O 0.03487(10) 0.39126(7) 0.97092(11) 0.0259(3) Uani 1 1 d . . . . .
O00A O 0.34406(10) 0.60071(7) 0.81049(11) 0.0255(3) Uani 1 1 d . . . . .
O00B O 0.13599(11) 0.51406(8) 0.84994(11) 0.0278(3) Uani 1 1 d . . . . .
H00E H 0.109046 0.564336 0.850777 0.042 Uiso 1 1 d G . . . .
H00J H 0.102098 0.487539 0.900487 0.042 Uiso 1 1 d G . . . .
O00C O 0.14229(11) 0.54150(8) 0.57962(11) 0.0273(3) Uani 1 1 d . . . . .
O00D O 0.40227(11) 0.47803(8) 0.58709(12) 0.0312(3) Uani 1 1 d . . . . .
O00E O 0.34891(12) 0.63000(9) 0.53006(13) 0.0344(3) Uani 1 1 d . . . . .
H00K H 0.389888 0.588043 0.552530 0.052 Uiso 1 1 d G . . . .
H00L H 0.394507 0.671829 0.528665 0.052 Uiso 1 1 d G . . . .
N00F N 0.27533(11) 0.90128(8) 0.59288(11) 0.0180(3) Uani 1 1 d . . . . .
H00F H 0.240838 0.859793 0.558058 0.022 Uiso 1 1 calc R . . . .
N00G N 0.16473(11) 0.86273(8) 0.80311(11) 0.0189(3) Uani 1 1 d . . . . .
H00G H 0.094074 0.861748 0.815902 0.023 Uiso 1 1 calc R . . . .
N00H N 0.22715(12) 0.26186(9) 0.89093(12) 0.0214(3) Uani 1 1 d . . . . .
H00H H 0.262427 0.307060 0.914421 0.026 Uiso 1 1 calc R . . . .
N00I N 0.33359(12) 0.29087(9) 0.67050(12) 0.0219(3) Uani 1 1 d . . . . .
H00I H 0.405843 0.291620 0.666777 0.026 Uiso 1 1 calc R . . . .
C00J C 0.46798(13) 0.96894(10) 0.62553(13) 0.0168(3) Uani 1 1 d . . . . .
C00K C 0.47485(13) 0.84993(10) 0.55400(13) 0.0172(3) Uani 1 1 d . . . . .
C00L C 0.03451(14) 0.31567(10) 0.94572(13) 0.0187(3) Uani 1 1 d . . . . .
C00M C 0.56065(13) 0.91660(9) 0.58999(13) 0.0175(3) Uani 1 1 d . . . . .
C00N C 0.38578(13) 0.90733(10) 0.59071(12) 0.0173(3) Uani 1 1 d . . . . .
C00O C -0.05221(13) 0.24531(9) 0.93673(12) 0.0171(3) Uani 1 1 d . . . . .
C00P C 0.15663(14) 0.38654(10) 0.64666(13) 0.0194(3) Uani 1 1 d . . . . .
C00Q C 0.11931(14) 0.25419(10) 0.91037(13) 0.0186(3) Uani 1 1 d . . . . .
C00R C 0.33967(13) 0.76305(10) 0.79719(13) 0.0185(3) Uani 1 1 d . . . . .
C00S C 0.03811(13) 0.18805(10) 0.90667(13) 0.0184(3) Uani 1 1 d . . . . .
C00T C 0.22039(13) 0.79013(10) 0.80560(12) 0.0170(3) Uani 1 1 d . . . . .
C00U C 0.18705(14) 0.70401(10) 0.81760(13) 0.0182(3) Uani 1 1 d . . . . .
C00V C 0.27694(14) 0.36105(10) 0.64619(13) 0.0196(3) Uani 1 1 d . . . . .
C00W C 0.30053(14) 0.67285(10) 0.80927(13) 0.0197(3) Uani 1 1 d . . . . .
C00X C 0.30529(14) 0.44383(11) 0.60900(14) 0.0222(3) Uani 1 1 d . . . . .
C00Y C 0.21634(14) 0.94482(10) 0.77981(14) 0.0212(3) Uani 1 1 d . . . . .
H00A H 0.294878 0.944327 0.808091 0.025 Uiso 1 1 calc R . . . .
H00B H 0.177844 0.989584 0.818967 0.025 Uiso 1 1 calc R . . . .
C00Z C 0.20978(14) 0.96380(10) 0.65343(14) 0.0211(3) Uani 1 1 d . . . . .
H00C H 0.131470 0.962215 0.624483 0.025 Uiso 1 1 calc R . . . .
H00D H 0.238889 1.020652 0.640753 0.025 Uiso 1 1 calc R . . . .
C010 C 0.18982(14) 0.47341(10) 0.60600(14) 0.0207(3) Uani 1 1 d . . . . .
C011 C 0.28970(14) 0.19727(10) 0.83139(15) 0.0241(4) Uani 1 1 d . . . . .
H01A H 0.260729 0.141122 0.848517 0.029 Uiso 1 1 calc R . . . .
H01B H 0.368752 0.199223 0.857803 0.029 Uiso 1 1 calc R . . . .
C012 C 0.27985(14) 0.21118(10) 0.70371(15) 0.0232(3) Uani 1 1 d . . . . .
H01C H 0.314953 0.163612 0.666874 0.028 Uiso 1 1 calc R . . . .
H01D H 0.200564 0.212344 0.678082 0.028 Uiso 1 1 calc R . . . .

loop_
_atom_site_aniso_label
_atom_site_aniso_U_11
_atom_site_aniso_U_22
_atom_site_aniso_U_33
_atom_site_aniso_U_23
_atom_site_aniso_U_13
_atom_site_aniso_U_12
O001 0.0162(6) 0.0185(5) 0.0248(6) 0.0004(4) 0.0028(4) 0.0001(4)
O002 0.0161(6) 0.0218(6) 0.0276(6) 0.0019(5) 0.0013(4) -0.0041(4)
O003 0.0150(6) 0.0179(5) 0.0370(7) -0.0004(5) 0.0013(5) -0.0008(4)
O004 0.0171(6) 0.0143(5) 0.0370(6) -0.0008(5) 0.0033(5) 0.0002(4)
O005 0.0155(6) 0.0216(6) 0.0344(6) 0.0004(5) 0.0022(5) -0.0019(4)
O006 0.0214(6) 0.0179(6) 0.0284(6) -0.0030(5) 0.0014(5) -0.0007(4)
O007 0.0179(6) 0.0161(5) 0.0315(6) -0.0034(4) 0.0018(5) -0.0015(4)
O008 0.0156(6) 0.0286(6) 0.0281(6) 0.0100(5) 0.0022(5) 0.0007(5)
O009 0.0265(7) 0.0161(5) 0.0357(7) -0.0023(5) 0.0079(5) -0.0029(5)
O00A 0.0213(6) 0.0187(6) 0.0364(7) 0.0035(5) 0.0014(5) 0.0055(5)
O00B 0.0268(7) 0.0220(6) 0.0350(7) 0.0018(5) 0.0053(5) -0.0016(5)
O00C 0.0232(6) 0.0213(6) 0.0377(7) 0.0052(5) 0.0047(5) 0.0057(5)
O00D 0.0175(6) 0.0273(6) 0.0493(8) 0.0064(6) 0.0080(5) -0.0042(5)
O00E 0.0294(7) 0.0255(7) 0.0489(8) 0.0087(6) 0.0062(6) -0.0017(5)
N00F 0.0150(7) 0.0158(6) 0.0232(6) 0.0004(5) 0.0015(5) -0.0015(5)
N00G 0.0121(6) 0.0188(6) 0.0262(7) 0.0018(5) 0.0048(5) 0.0001(5)
N00H 0.0163(7) 0.0160(6) 0.0320(7) -0.0006(5) 0.0017(6) -0.0020(5)
N00I 0.0125(7) 0.0191(7) 0.0346(7) -0.0002(6) 0.0054(5) 0.0002(5)
C00J 0.0163(8) 0.0147(7) 0.0192(7) 0.0027(6) 0.0005(6) -0.0005(5)
C00K 0.0155(8) 0.0177(7) 0.0186(7) 0.0023(6) 0.0017(6) -0.0008(6)
C00L 0.0197(8) 0.0167(7) 0.0198(7) 0.0022(6) 0.0022(6) -0.0005(6)
C00M 0.0179(8) 0.0141(7) 0.0205(7) 0.0028(6) 0.0012(6) -0.0008(6)
C00N 0.0185(8) 0.0162(7) 0.0171(7) 0.0040(5) 0.0016(6) 0.0000(6)
C00O 0.0187(8) 0.0150(7) 0.0176(7) 0.0013(5) 0.0015(6) 0.0008(6)
C00P 0.0173(8) 0.0185(7) 0.0221(7) -0.0014(6) -0.0001(6) 0.0007(6)
C00Q 0.0192(8) 0.0164(7) 0.0199(7) 0.0023(6) -0.0007(6) -0.0003(6)
C00R 0.0159(8) 0.0223(8) 0.0174(7) 0.0046(6) 0.0017(6) 0.0016(6)
C00S 0.0181(8) 0.0166(7) 0.0203(7) 0.0017(6) 0.0002(6) 0.0003(6)
C00T 0.0148(7) 0.0193(7) 0.0171(7) 0.0008(6) 0.0018(5) -0.0007(6)
C00U 0.0185(8) 0.0192(7) 0.0170(7) 0.0007(6) 0.0007(6) 0.0001(6)
C00V 0.0165(8) 0.0200(8) 0.0226(7) -0.0017(6) 0.0038(6) -0.0024(6)
C00W 0.0188(8) 0.0211(8) 0.0194(7) 0.0031(6) 0.0019(6) 0.0012(6)
C00X 0.0191(8) 0.0213(8) 0.0265(8) 0.0004(6) 0.0034(6) -0.0008(6)
C00Y 0.0189(8) 0.0153(7) 0.0300(8) -0.0031(6) 0.0050(6) 0.0000(6)
C00Z 0.0160(8) 0.0145(7) 0.0330(9) 0.0033(6) 0.0028(6) 0.0024(6)
C010 0.0185(8) 0.0185(7) 0.0252(8) -0.0006(6) 0.0026(6) 0.0011(6)
C011 0.0165(8) 0.0155(7) 0.0405(10) 0.0033(7) 0.0026(7) 0.0018(6)
C012 0.0173(8) 0.0148(7) 0.0377(9) -0.0030(7) 0.0036(7) 0.0007(6)

loop_
_atom_type_symbol
_atom_type_description
_atom_type_scat_dispersion_real
_atom_type_scat_dispersion_imag
_atom_type_scat_source
C C 0.0033 0.0016 'International Tables Vol C Tables 4.2.6.8 and 6.1.1.4'
H H 0.0000 0.0000 'International Tables Vol C Tables 4.2.6.8 and 6.1.1.4'
N N 0.0061 0.0033 'International Tables Vol C Tables 4.2.6.8 and 6.1.1.4'
O O 0.0106 0.0060 'International Tables Vol C Tables 4.2.6.8 and 6.1.1.4'

loop_
_geom_angle_atom_site_label_1
_geom_angle_atom_site_label_2
_geom_angle_atom_site_label_3
_geom_angle
_geom_angle_site_symmetry_1
_geom_angle_site_symmetry_3
_geom_angle_publ_flag
C00N N00F C00Z 121.32(13) . . ?
C00T N00G C00Y 123.51(13) . . ?
C00Q N00H C011 123.18(14) . . ?
C00V N00I C012 123.24(14) . . ?
O007 C00J C00M 136.08(15) . . ?
O007 C00J C00N 131.08(14) . . ?
C00N C00J C00M 92.83(13) . . ?
O006 C00K C00M 135.39(15) . . ?
O006 C00K C00N 135.93(15) . . ?
C00N C00K C00M 88.65(12) . . ?
O009 C00L C00O 135.97(15) . . ?
O009 C00L C00Q 135.42(15) . . ?
C00Q C00L C00O 88.61(12) . . ?
O003 C00M C00J 136.95(15) . . ?
O003 C00M C00K 135.08(14) . . ?
C00J C00M C00K 87.96(12) . . ?
N00F C00N C00J 135.42(15) . . ?
N00F C00N C00K 133.99(14) . . ?
C00J C00N C00K 90.55(13) . . ?
O001 C00O C00L 135.42(14) . . ?
O001 C00O C00S 136.80(15) . . ?
C00S C00O C00L 87.69(12) . . ?
O005 C00P C00V 134.45(15) . . ?
O005 C00P C010 137.14(15) . . ?
C00V C00P C010 88.41(12) . . ?
N00H C00Q C00L 132.59(14) . . ?
N00H C00Q C00S 136.65(15) . . ?
C00S C00Q C00L 90.76(13) . . ?
O008 C00R C00T 135.36(15) . . ?
O008 C00R C00W 136.83(15) . . ?
C00T C00R C00W 87.79(12) . . ?
O004 C00S C00O 136.46(15) . . ?
O004 C00S C00Q 130.67(15) . . ?
C00Q C00S C00O 92.86(13) . . ?
N00G C00T C00R 136.40(14) . . ?
N00G C00T C00U 133.19(15) . . ?
C00U C00T C00R 90.41(13) . . ?
O002 C00U C00T 131.88(15) . . ?
O002 C00U C00W 135.29(15) . . ?
C00T C00U C00W 92.79(13) . . ?
N00I C00V C00P 134.87(15) . . ?
N00I C00V C00X 135.08(15) . . ?
C00X C00V C00P 90.05(13) . . ?
O00A C00W C00R 136.82(15) . . ?
O00A C00W C00U 134.17(15) . . ?
C00U C00W C00R 89.00(12) . . ?
O00D C00X C00V 131.64(16) . . ?
O00D C00X C010 134.97(16) . . ?
C00V C00X C010 93.40(13) . . ?
N00G C00Y C00Z 111.17(13) . . ?
N00F C00Z C00Y 110.77(13) . . ?
O00C C010 C00P 137.48(15) . . ?
O00C C010 C00X 134.38(16) . . ?
C00X C010 C00P 88.14(13) . . ?
N00H C011 C012 111.71(13) . . ?
N00I C012 C011 112.30(14) . . ?

loop_
_geom_bond_atom_site_label_1
_geom_bond_atom_site_label_2
_geom_bond_distance
_geom_bond_site_symmetry_2
_geom_bond_publ_flag
O001 C00O 1.2316(19) . ?
O002 C00U 1.2979(19) . ?
O003 C00M 1.232(2) . ?
O004 C00S 1.3067(19) . ?
O005 C00P 1.215(2) . ?
O006 C00K 1.2173(19) . ?
O007 C00J 1.3096(19) . ?
O008 C00R 1.2153(19) . ?
O009 C00L 1.2211(19) . ?
O00A C00W 1.2418(19) . ?
O00C C010 1.237(2) . ?
O00D C00X 1.308(2) . ?
N00F C00N 1.314(2) . ?
N00F C00Z 1.465(2) . ?
N00G C00T 1.314(2) . ?
N00G C00Y 1.457(2) . ?
N00H C00Q 1.318(2) . ?
N00H C011 1.461(2) . ?
N00I C00V 1.311(2) . ?
N00I C012 1.466(2) . ?
C00J C00M 1.453(2) . ?
C00J C00N 1.415(2) . ?
C00K C00M 1.501(2) . ?
C00K C00N 1.472(2) . ?
C00L C00O 1.506(2) . ?
C00L C00Q 1.471(2) . ?
C00O C00S 1.457(2) . ?
C00P C00V 1.481(2) . ?
C00P C010 1.504(2) . ?
C00Q C00S 1.413(2) . ?
C00R C00T 1.485(2) . ?
C00R C00W 1.497(2) . ?
C00T C00U 1.415(2) . ?
C00U C00W 1.439(2) . ?
C00V C00X 1.416(2) . ?
C00X C010 1.443(2) . ?
C00Y C00Z 1.526(2) . ?
C011 C012 1.528(2) . ?
